data_4518935
loop_
_publ_author_name
'Xu, Lei'
'Zhong, Sishi'
'Yang, Qian'
'Wei, Jie'
'Zou, Jiaming'
'Li, Hongxiang'
'Cai, Yunfei'

_publ_section_title
;
 Catalytic Asymmetric Radical-Mediated Three-Component Piancatelli-Type
 Rearrangement of Furylalkenes
;
_journal_issue 16
_journal_name_full 'ACS Catalysis'
_journal_page_first 10198
_journal_page_last 10207
_journal_paper_doi 10.1021/acscatal.1c03119
_journal_volume 11
_journal_year 2021
_chemical_absolute_configuration ad
_chemical_formula_moiety 'C28 H24 Cl F2 N O3'
_chemical_formula_sum 'C28 H24 Cl F2 N O3'
_chemical_formula_weight 495.93
_space_group_crystal_system monoclinic
_space_group_IT_number 4
_space_group_name_Hall 'P 2yb'
_space_group_name_H-M_alt 'P 1 21 1'
_atom_sites_solution_hydrogens geom
_atom_sites_solution_primary dual
_audit_creation_date 2021-01-15
_audit_creation_method
;
Olex2 1.3
(compiled 2020.11.12 svn.r5f609507 for OlexSys, GUI svn.r6226)
;
_cell_angle_alpha 90
_cell_angle_beta 93.692(4)
_cell_angle_gamma 90
_cell_formula_units_Z 2
_cell_length_a 8.6182(4)
_cell_length_b 7.3866(4)
_cell_length_c 19.3609(10)
_cell_measurement_reflns_used 2619
_cell_measurement_temperature 292(2)
_cell_measurement_theta_max 25.4560
_cell_measurement_theta_min 4.0590
_cell_volume 1229.94(11)
_computing_cell_refinement 'CrysAlisPro 1.171.39.46e (Rigaku OD, 2018)'
_computing_data_collection 'CrysAlisPro 1.171.39.46e (Rigaku OD, 2018)'
_computing_data_reduction 'CrysAlisPro 1.171.39.46e (Rigaku OD, 2018)'
_computing_molecular_graphics 'Olex2 1.3 (Dolomanov et al., 2009)'
_computing_publication_material 'Olex2 1.3 (Dolomanov et al., 2009)'
_computing_structure_refinement 'SHELXL 2018/3 (Sheldrick, 2015)'
_computing_structure_solution 'SHELXT 2018/2 (Sheldrick, 2018)'
_diffrn_ambient_temperature 292(2)
_diffrn_detector 'CCD plate'
_diffrn_detector_area_resol_mean 16.0892
_diffrn_detector_type Eos
_diffrn_measured_fraction_theta_full 0.997
_diffrn_measured_fraction_theta_max 0.889
_diffrn_measurement_details
;
List of Runs (angles in degrees, time in seconds):

  # Type    Start    End  Width  t~exp~   \w     \q     \k     \f   Frames
--------------------------------------------------------------------------
  1  \w    -53.00  68.00   1.00    5.77    --   18.74   0.00 -60.00  121
  2  \w    -49.00  38.00   1.00    5.77    --   18.74 -57.00-180.00   87
  3  \w    -22.00  36.00   1.00    5.77    --   18.74 -57.00 -90.00   58
  4  \w    -89.00 -64.00   1.00    5.77    --  -18.97-178.00 -90.00   25
  5  \w    -81.00   0.00   1.00    5.77    --  -18.97 -57.00 -60.00   81
;
_diffrn_measurement_device 'four-circle diffractometer'
_diffrn_measurement_device_type 'SuperNova, Single source at offset/far, Eos'
_diffrn_measurement_method '\w scans'
_diffrn_orient_matrix_type 'CrysAlisPro convention (1999,Acta A55,543-557)'
_diffrn_orient_matrix_UB_11 -0.0424353000
_diffrn_orient_matrix_UB_12 0.0700091000
_diffrn_orient_matrix_UB_13 -0.0177686000
_diffrn_orient_matrix_UB_21 -0.0039776000
_diffrn_orient_matrix_UB_22 -0.0528265000
_diffrn_orient_matrix_UB_23 -0.0306278000
_diffrn_orient_matrix_UB_31 -0.0706863000
_diffrn_orient_matrix_UB_32 -0.0390332000
_diffrn_orient_matrix_UB_33 0.0096207000
_diffrn_radiation_monochromator mirror
_diffrn_radiation_probe x-ray
_diffrn_radiation_type 'Mo K\a'
_diffrn_radiation_wavelength 0.71073
_diffrn_reflns_av_R_equivalents 0.0256
_diffrn_reflns_av_unetI/netI 0.0480
_diffrn_reflns_Laue_measured_fraction_full 0.997
_diffrn_reflns_Laue_measured_fraction_max 0.889
_diffrn_reflns_limit_h_max 11
_diffrn_reflns_limit_h_min -11
_diffrn_reflns_limit_k_max 10
_diffrn_reflns_limit_k_min -10
_diffrn_reflns_limit_l_max 25
_diffrn_reflns_limit_l_min -25
_diffrn_reflns_number 9403
_diffrn_reflns_point_group_measured_fraction_full 0.995
_diffrn_reflns_point_group_measured_fraction_max 0.845
_diffrn_reflns_theta_full 26.000
_diffrn_reflns_theta_max 29.084
_diffrn_reflns_theta_min 3.472
_diffrn_source 'micro-focus sealed X-ray tube'
_diffrn_source_type 'SuperNova (Mo) X-ray Source'
_exptl_absorpt_coefficient_mu 0.201
_exptl_absorpt_correction_T_max 1.00000
_exptl_absorpt_correction_T_min 0.42980
_exptl_absorpt_correction_type multi-scan
_exptl_absorpt_process_details
;
CrysAlisPro 1.171.39.46e (Rigaku Oxford Diffraction, 2018)
Empirical absorption correction using spherical harmonics,
 implemented in SCALE3 ABSPACK scaling algorithm.
;
_exptl_crystal_colour Brown
_exptl_crystal_density_diffrn 1.339
_exptl_crystal_description block
_exptl_crystal_F_000 516
_exptl_crystal_size_max 0.44
_exptl_crystal_size_mid 0.41
_exptl_crystal_size_min 0.28
_refine_diff_density_max 0.327
_refine_diff_density_min -0.208
_refine_diff_density_rms 0.044
_refine_ls_abs_structure_details
;
 Flack x determined using 1249 quotients [(I+)-(I-)]/[(I+)+(I-)]
 (Parsons, Flack and Wagner, Acta Cryst. B69 (2013) 249-259).
;
_refine_ls_abs_structure_Flack -0.03(5)
_refine_ls_extinction_coef 0.016(4)
_refine_ls_extinction_expression Fc^*^=kFc[1+0.001xFc^2^\l^3^/sin(2\q)]^-1/4^
_refine_ls_extinction_method 'SHELXL-2018/3 (Sheldrick 2018)'
_refine_ls_goodness_of_fit_ref 1.048
_refine_ls_hydrogen_treatment constr
_refine_ls_matrix_type full
_refine_ls_number_parameters 318
_refine_ls_number_reflns 5582
_refine_ls_number_restraints 9
_refine_ls_restrained_S_all 1.059
_refine_ls_R_factor_all 0.0900
_refine_ls_R_factor_gt 0.0612
_refine_ls_shift/su_max 0.000
_refine_ls_shift/su_mean 0.000
_refine_ls_structure_factor_coef Fsqd
_refine_ls_weighting_details 'w=1/[\s^2^(Fo^2^)+(0.0678P)^2^+0.4167P] where P=(Fo^2^+2Fc^2^)/3'
_refine_ls_weighting_scheme calc
_refine_ls_wR_factor_gt 0.1470
_refine_ls_wR_factor_ref 0.1720
_reflns_Friedel_coverage 0.770
_reflns_Friedel_fraction_full 0.992
_reflns_Friedel_fraction_max 0.794
_reflns_number_gt 3886
_reflns_number_total 5582
_reflns_threshold_expression 'I > 2\s(I)'
_cod_data_source_file cs1c03119_si_003.cif
_cod_data_source_block 20210113-caiyunfei-zss-cy-01
_cod_depositor_comments
;
The following automatic conversions were performed:

data item '_chemical_absolute_configuration' value 'AD' was changed
to 'ad' in accordance with the
/home/data/users/saulius/crontab/automatic-downloads/rss-feeds/ACS/lib/dictionaries/cif_core.dic
dictionary named 'cif_core.dic' version 2.4.2 last updated on
2011-04-26.

Automatic conversion script
Id: cif_fix_values 7556 2019-12-06 15:28:31Z antanas 

 Adding full bibliography for 4518934--4518935.cif.
;
_cod_database_code 4518935
_shelx_shelxl_version_number 2018/3
_chemical_oxdiff_formula 'C28 H24 F2 O3 Cl'
_shelx_space_group_comment
;
The symmetry employed for this shelxl refinement is uniquely defined
by the following loop, which should always be used as a source of
symmetry information in preference to the above space-group names.
They are only intended as comments.
;
_reflns_odcompleteness_completeness 99.63
_reflns_odcompleteness_iscentric 1
_reflns_odcompleteness_theta 26.32
_olex2_refinement_description
;
1. Fixed Uiso
 At 1.2 times of:
  All C(H) groups, All C(H,H) groups, All N(H) groups
 At 1.5 times of:
  All C(H,H,H) groups
2. Restrained distances
 C1-C2
 1.51 with sigma of 0.02
3. Rigid bond restraints
 C1, C2
 with sigma for 1-2 distances of 0.02 and sigma for 1-3 distances of 0.02
4. Uiso/Uaniso restraints and constraints
C1 \\sim C2: within 2A with sigma of 0.01 and sigma for terminal atoms of 0.02
within 2A
5.a Ternary CH refined with riding coordinates:
 C10(H10)
5.b Secondary CH2 refined with riding coordinates:
 C5(H5A,H5B), C2(H2A,H2B)
5.c Aromatic/amide H refined with riding coordinates:
 N1(H1), C24(H24), C22(H22), C18(H18), C19(H19), C21(H21), C8(H8), C25(H25),
 C28(H28), C27(H27), C15(H15), C12(H12), C26(H26), C9(H9), C13(H13), C14(H14)
5.d Idealised Me refined as rotating group:
 C1(H1A,H1B,H1C)
;
_olex2_submission_special_instructions 'No special instructions were received'
_oxdiff_exptl_absorpt_empirical_details
;
Empirical correction (ABSPACK) includes:
- Absorption correction using spherical harmonics
- Frame scaling
;
_oxdiff_exptl_absorpt_empirical_full_max 1.934
_oxdiff_exptl_absorpt_empirical_full_min 0.490

loop_
_space_group_symop_operation_xyz
'x, y, z'
'-x, y+1/2, -z'

loop_
_atom_site_label
_atom_site_type_symbol
_atom_site_fract_x
_atom_site_fract_y
_atom_site_fract_z
_atom_site_U_iso_or_equiv
_atom_site_adp_type
_atom_site_occupancy
_atom_site_site_symmetry_order
_atom_site_calc_flag
_atom_site_refinement_flags_posn
_atom_site_refinement_flags_adp
_atom_site_refinement_flags_occupancy
_atom_site_disorder_assembly
_atom_site_disorder_group
Cl1 Cl 0.65497(17) 0.0644(2) 0.64850(7) 0.0802(5) Uani 1 1 d . . . . .
F1 F 0.1362(4) 0.5830(7) 0.87381(18) 0.1053(14) Uani 1 1 d . . . . .
O3 O 0.0960(4) 0.6823(6) 0.7200(2) 0.0755(12) Uani 1 1 d . . . . .
N1 N 0.4259(5) 0.1758(6) 0.7472(2) 0.0556(10) Uani 1 1 d . . . . .
H1 H 0.403727 0.147129 0.704670 0.067 Uiso 1 1 calc R U . . .
C23 C 0.7157(5) 0.5638(6) 0.5255(2) 0.0447(9) Uani 1 1 d . . . . .
C20 C 0.6123(4) 0.5541(6) 0.58454(19) 0.0409(9) Uani 1 1 d . . . . .
C17 C 0.4218(4) 0.5276(6) 0.6977(2) 0.0427(9) Uani 1 1 d . . . . .
C11 C 0.5617(5) 0.1075(6) 0.7785(2) 0.0467(10) Uani 1 1 d . . . . .
C10 C 0.3182(5) 0.2915(6) 0.7801(2) 0.0485(11) Uani 1 1 d . . . . .
H10 H 0.337335 0.281208 0.830439 0.058 Uiso 1 1 calc R U . . .
C16 C 0.6782(5) 0.0421(7) 0.7382(2) 0.0521(11) Uani 1 1 d . . . . .
C24 C 0.6861(6) 0.4619(7) 0.4661(3) 0.0563(12) Uani 1 1 d . . . . .
H24 H 0.599096 0.387183 0.462349 0.068 Uiso 1 1 calc R U . . .
C7 C 0.1467(5) 0.5361(8) 0.7360(2) 0.0530(11) Uani 1 1 d . . . . .
F2 F 0.3412(8) 0.4666(7) 0.9216(2) 0.1355(19) Uani 1 1 d . . . . .
C22 C 0.5785(5) 0.5652(8) 0.7075(2) 0.0516(11) Uani 1 1 d . . . . .
H22 H 0.622430 0.581421 0.752174 0.062 Uiso 1 1 calc R U . . .
C18 C 0.3618(5) 0.5014(7) 0.6302(2) 0.0543(12) Uani 1 1 d . . . . .
H18 H 0.256719 0.475326 0.621902 0.065 Uiso 1 1 calc R U . . .
C19 C 0.4557(5) 0.5133(7) 0.5747(2) 0.0517(11) Uani 1 1 d . . . . .
H19 H 0.412443 0.493531 0.530120 0.062 Uiso 1 1 calc R U . . .
O1 O 0.2198(6) 0.8909(9) 0.9265(4) 0.140(3) Uani 1 1 d . . . . .
C21 C 0.6714(5) 0.5792(7) 0.6523(2) 0.0503(11) Uani 1 1 d . . . . .
H21 H 0.776354 0.606041 0.660666 0.060 Uiso 1 1 calc R U . . .
C8 C 0.0626(6) 0.3648(9) 0.7384(3) 0.0715(17) Uani 1 1 d . . . . .
H8 H -0.042615 0.351249 0.725632 0.086 Uiso 1 1 calc R U . . .
C25 C 0.7835(7) 0.4697(9) 0.4127(3) 0.0690(15) Uani 1 1 d . . . . .
H25 H 0.761102 0.401017 0.373022 0.083 Uiso 1 1 calc R U . . .
C28 C 0.8447(6) 0.6765(8) 0.5282(3) 0.0605(13) Uani 1 1 d . . . . .
H28 H 0.865361 0.749540 0.566825 0.073 Uiso 1 1 calc R U . . .
C6 C 0.3204(5) 0.4992(6) 0.7594(2) 0.0454(10) Uani 1 1 d . . . . .
C5 C 0.3681(6) 0.6312(8) 0.8179(2) 0.0572(13) Uani 1 1 d . . . . .
H5A H 0.478903 0.617092 0.828738 0.069 Uiso 1 1 calc R U . . .
H5B H 0.351690 0.753095 0.800299 0.069 Uiso 1 1 calc R U . . .
C27 C 0.9424(7) 0.6823(9) 0.4750(3) 0.0749(17) Uani 1 1 d . . . . .
H27 H 1.028933 0.757749 0.478275 0.090 Uiso 1 1 calc R U . . .
C15 C 0.8087(6) -0.0442(8) 0.7665(3) 0.0640(14) Uani 1 1 d . . . . .
H15 H 0.881037 -0.091890 0.737831 0.077 Uiso 1 1 calc R U . . .
C12 C 0.5885(6) 0.0894(9) 0.8497(3) 0.0692(15) Uani 1 1 d . . . . .
H12 H 0.515306 0.133518 0.878738 0.083 Uiso 1 1 calc R U . . .
C26 C 0.9137(6) 0.5781(9) 0.4172(3) 0.0693(15) Uani 1 1 d . . . . .
H26 H 0.981034 0.580343 0.381534 0.083 Uiso 1 1 calc R U . . .
C9 C 0.1536(7) 0.2332(8) 0.7607(3) 0.0716(16) Uani 1 1 d . . . . .
H9 H 0.119864 0.114205 0.764259 0.086 Uiso 1 1 calc R U . . .
C4 C 0.2883(7) 0.6159(9) 0.8842(3) 0.0688(15) Uani 1 1 d . . . . .
C3 C 0.3206(9) 0.7691(11) 0.9345(4) 0.0825(19) Uani 1 1 d . . . . .
O2 O 0.4325(8) 0.7711(11) 0.9744(3) 0.135(2) Uani 1 1 d . . . . .
C13 C 0.7211(7) 0.0077(11) 0.8781(3) 0.091(2) Uani 1 1 d . . . . .
H13 H 0.736452 -0.002501 0.925944 0.109 Uiso 1 1 calc R U . . .
C14 C 0.8317(7) -0.0595(11) 0.8363(4) 0.087(2) Uani 1 1 d . . . . .
H14 H 0.921079 -0.114783 0.855739 0.105 Uiso 1 1 calc R U . . .
C2 C 0.2388(13) 1.0447(15) 0.9779(7) 0.169(5) Uani 1 1 d D U . . .
H2A H 0.346793 1.053996 0.994933 0.202 Uiso 1 1 calc R U . . .
H2B H 0.208967 1.157923 0.955366 0.202 Uiso 1 1 calc R U . . .
C1 C 0.1472(16) 1.014(2) 1.0322(8) 0.242(7) Uani 1 1 d D U . . .
H1A H 0.106360 0.893113 1.029133 0.364 Uiso 1 1 calc R U . . .
H1B H 0.062813 1.099107 1.030238 0.364 Uiso 1 1 calc R U . . .
H1C H 0.208263 1.028272 1.075045 0.364 Uiso 1 1 calc R U . . .

loop_
_atom_site_aniso_label
_atom_site_aniso_U_11
_atom_site_aniso_U_22
_atom_site_aniso_U_33
_atom_site_aniso_U_23
_atom_site_aniso_U_13
_atom_site_aniso_U_12
Cl1 0.0870(10) 0.0873(11) 0.0686(8) -0.0068(8) 0.0210(7) 0.0273(9)
F1 0.090(2) 0.137(4) 0.094(2) -0.047(3) 0.0450(19) -0.048(3)
O3 0.061(2) 0.079(3) 0.087(3) 0.019(2) 0.0168(19) 0.029(2)
N1 0.057(2) 0.058(3) 0.052(2) -0.0044(19) 0.0024(17) 0.019(2)
C23 0.048(2) 0.040(2) 0.047(2) 0.000(2) 0.0084(17) 0.003(2)
C20 0.043(2) 0.035(2) 0.0449(19) -0.0002(19) 0.0051(15) -0.0024(19)
C17 0.039(2) 0.044(2) 0.045(2) -0.0011(19) 0.0074(16) 0.0041(19)
C11 0.044(2) 0.040(2) 0.056(2) 0.0008(19) 0.0043(19) 0.0013(19)
C10 0.046(2) 0.048(3) 0.053(2) 0.002(2) 0.0099(19) 0.009(2)
C16 0.048(2) 0.041(2) 0.067(3) -0.005(2) 0.009(2) 0.002(2)
C24 0.055(3) 0.057(3) 0.057(3) -0.003(2) 0.007(2) 0.001(2)
C7 0.044(2) 0.061(3) 0.055(2) 0.006(2) 0.0117(18) 0.016(2)
F2 0.238(6) 0.106(3) 0.064(2) 0.004(2) 0.028(3) 0.040(4)
C22 0.047(2) 0.062(3) 0.046(2) -0.001(2) 0.0001(17) -0.001(2)
C18 0.035(2) 0.071(3) 0.056(3) 0.000(2) 0.0014(18) -0.001(2)
C19 0.048(2) 0.062(3) 0.044(2) -0.004(2) 0.0012(18) -0.001(2)
O1 0.071(3) 0.121(5) 0.225(7) -0.100(5) -0.012(4) 0.017(3)
C21 0.040(2) 0.057(3) 0.055(2) -0.002(2) 0.0049(17) -0.005(2)
C8 0.042(3) 0.078(4) 0.095(4) -0.008(3) 0.008(3) 0.004(3)
C25 0.080(4) 0.081(4) 0.047(3) -0.010(3) 0.009(2) 0.010(3)
C28 0.062(3) 0.064(3) 0.058(3) -0.009(3) 0.016(2) -0.016(3)
C6 0.036(2) 0.049(3) 0.051(2) 0.001(2) 0.0086(17) 0.0054(19)
C5 0.052(3) 0.066(3) 0.055(3) -0.010(2) 0.018(2) -0.005(2)
C27 0.072(4) 0.084(4) 0.071(4) -0.001(3) 0.023(3) -0.026(3)
C15 0.042(3) 0.060(3) 0.090(4) -0.006(3) 0.008(2) 0.006(2)
C12 0.064(3) 0.079(4) 0.065(3) 0.008(3) 0.009(2) 0.018(3)
C26 0.072(3) 0.079(4) 0.059(3) 0.014(3) 0.026(2) 0.009(3)
C9 0.056(3) 0.057(3) 0.105(4) -0.004(3) 0.023(3) -0.007(3)
C4 0.081(4) 0.069(4) 0.057(3) -0.008(3) 0.017(3) 0.005(3)
C3 0.071(4) 0.098(5) 0.080(4) -0.024(4) 0.022(3) -0.009(4)
O2 0.134(5) 0.150(6) 0.117(4) -0.030(4) -0.034(4) 0.007(5)
C13 0.077(4) 0.117(6) 0.076(4) 0.007(4) -0.012(3) 0.031(4)
C14 0.050(3) 0.095(5) 0.114(5) 0.013(4) -0.011(3) 0.019(3)
C2 0.159(9) 0.117(7) 0.238(12) -0.100(8) 0.077(8) -0.005(7)
C1 0.238(12) 0.213(13) 0.296(15) -0.152(12) 0.168(11) -0.064(11)

loop_
_atom_type_symbol
_atom_type_description
_atom_type_scat_dispersion_real
_atom_type_scat_dispersion_imag
_atom_type_scat_source
C C 0.0033 0.0016 'International Tables Vol C Tables 4.2.6.8 and 6.1.1.4'
H H 0.0000 0.0000 'International Tables Vol C Tables 4.2.6.8 and 6.1.1.4'
Cl Cl 0.1484 0.1585 'International Tables Vol C Tables 4.2.6.8 and 6.1.1.4'
F F 0.0171 0.0103 'International Tables Vol C Tables 4.2.6.8 and 6.1.1.4'
N N 0.0061 0.0033 'International Tables Vol C Tables 4.2.6.8 and 6.1.1.4'
O O 0.0106 0.0060 'International Tables Vol C Tables 4.2.6.8 and 6.1.1.4'

loop_
_geom_angle_atom_site_label_1
_geom_angle_atom_site_label_2
_geom_angle_atom_site_label_3
_geom_angle
_geom_angle_site_symmetry_1
_geom_angle_site_symmetry_3
_geom_angle_publ_flag
C11 N1 H1 117.4 . . ?
C11 N1 C10 125.2(4) . . ?
C10 N1 H1 117.4 . . ?
C24 C23 C20 121.5(4) . . ?
C24 C23 C28 117.6(4) . . ?
C28 C23 C20 121.0(4) . . ?
C19 C20 C23 121.9(3) . . ?
C19 C20 C21 117.0(4) . . ?
C21 C20 C23 121.0(4) . . ?
C22 C17 C18 117.3(4) . . ?
C22 C17 C6 121.4(4) . . ?
C18 C17 C6 121.1(4) . . ?
N1 C11 C16 120.1(4) . . ?
N1 C11 C12 123.6(4) . . ?
C12 C11 C16 116.2(4) . . ?
N1 C10 H10 108.8 . . ?
N1 C10 C6 116.3(4) . . ?
N1 C10 C9 110.1(4) . . ?
C6 C10 H10 108.8 . . ?
C9 C10 H10 108.8 . . ?
C9 C10 C6 103.9(4) . . ?
C11 C16 Cl1 118.9(3) . . ?
C15 C16 Cl1 118.6(4) . . ?
C15 C16 C11 122.5(5) . . ?
C23 C24 H24 119.6 . . ?
C25 C24 C23 120.9(5) . . ?
C25 C24 H24 119.6 . . ?
O3 C7 C8 128.0(5) . . ?
O3 C7 C6 124.0(5) . . ?
C8 C7 C6 107.9(4) . . ?
C17 C22 H22 119.3 . . ?
C21 C22 C17 121.4(4) . . ?
C21 C22 H22 119.3 . . ?
C17 C18 H18 119.3 . . ?
C19 C18 C17 121.3(4) . . ?
C19 C18 H18 119.3 . . ?
C20 C19 C18 121.3(4) . . ?
C20 C19 H19 119.3 . . ?
C18 C19 H19 119.3 . . ?
C3 O1 C2 114.4(7) . . ?
C20 C21 H21 119.1 . . ?
C22 C21 C20 121.7(4) . . ?
C22 C21 H21 119.1 . . ?
C7 C8 H8 124.2 . . ?
C9 C8 C7 111.6(5) . . ?
C9 C8 H8 124.2 . . ?
C24 C25 H25 119.6 . . ?
C24 C25 C26 120.7(5) . . ?
C26 C25 H25 119.6 . . ?
C23 C28 H28 119.4 . . ?
C27 C28 C23 121.3(5) . . ?
C27 C28 H28 119.4 . . ?
C17 C6 C10 110.2(3) . . ?
C17 C6 C7 109.4(3) . . ?
C7 C6 C10 102.5(4) . . ?
C5 C6 C17 110.4(4) . . ?
C5 C6 C10 115.9(4) . . ?
C5 C6 C7 108.1(4) . . ?
C6 C5 H5A 107.8 . . ?
C6 C5 H5B 107.8 . . ?
H5A C5 H5B 107.1 . . ?
C4 C5 C6 118.0(4) . . ?
C4 C5 H5A 107.8 . . ?
C4 C5 H5B 107.8 . . ?
C28 C27 H27 119.7 . . ?
C26 C27 C28 120.6(5) . . ?
C26 C27 H27 119.7 . . ?
C16 C15 H15 120.1 . . ?
C14 C15 C16 119.9(5) . . ?
C14 C15 H15 120.1 . . ?
C11 C12 H12 119.4 . . ?
C13 C12 C11 121.3(5) . . ?
C13 C12 H12 119.4 . . ?
C25 C26 H26 120.6 . . ?
C27 C26 C25 118.9(5) . . ?
C27 C26 H26 120.6 . . ?
C10 C9 H9 123.0 . . ?
C8 C9 C10 113.9(5) . . ?
C8 C9 H9 123.0 . . ?
F1 C4 F2 102.8(6) . . ?
F1 C4 C5 112.6(5) . . ?
F1 C4 C3 111.9(5) . . ?
F2 C4 C5 110.8(5) . . ?
F2 C4 C3 102.7(5) . . ?
C5 C4 C3 114.9(5) . . ?
O1 C3 C4 111.1(6) . . ?
O2 C3 O1 126.5(7) . . ?
O2 C3 C4 122.3(7) . . ?
C12 C13 H13 119.7 . . ?
C12 C13 C14 120.7(6) . . ?
C14 C13 H13 119.7 . . ?
C15 C14 C13 119.4(5) . . ?
C15 C14 H14 120.3 . . ?
C13 C14 H14 120.3 . . ?
O1 C2 H2A 109.7 . . ?
O1 C2 H2B 109.7 . . ?
H2A C2 H2B 108.2 . . ?
C1 C2 O1 109.7(10) . . ?
C1 C2 H2A 109.7 . . ?
C1 C2 H2B 109.7 . . ?
C2 C1 H1A 109.5 . . ?
C2 C1 H1B 109.5 . . ?
C2 C1 H1C 109.5 . . ?
H1A C1 H1B 109.5 . . ?
H1A C1 H1C 109.5 . . ?
H1B C1 H1C 109.5 . . ?

loop_
_geom_bond_atom_site_label_1
_geom_bond_atom_site_label_2
_geom_bond_distance
_geom_bond_site_symmetry_2
_geom_bond_publ_flag
Cl1 C16 1.743(5) . ?
F1 C4 1.336(7) . ?
O3 C7 1.198(6) . ?
N1 H1 0.8600 . ?
N1 C11 1.378(6) . ?
N1 C10 1.440(6) . ?
C23 C20 1.496(5) . ?
C23 C24 1.383(6) . ?
C23 C28 1.387(7) . ?
C20 C19 1.384(6) . ?
C20 C21 1.388(5) . ?
C17 C22 1.380(6) . ?
C17 C18 1.389(6) . ?
C17 C6 1.539(6) . ?
C11 C16 1.397(6) . ?
C11 C12 1.390(7) . ?
C10 H10 0.9800 . ?
C10 C6 1.586(7) . ?
C10 C9 1.507(7) . ?
C16 C15 1.375(7) . ?
C24 H24 0.9300 . ?
C24 C25 1.375(7) . ?
C7 C8 1.460(8) . ?
C7 C6 1.561(6) . ?
F2 C4 1.381(7) . ?
C22 H22 0.9300 . ?
C22 C21 1.380(6) . ?
C18 H18 0.9300 . ?
C18 C19 1.387(6) . ?
C19 H19 0.9300 . ?
O1 C3 1.254(9) . ?
O1 C2 1.512(10) . ?
C21 H21 0.9300 . ?
C8 H8 0.9300 . ?
C8 C9 1.305(8) . ?
C25 H25 0.9300 . ?
C25 C26 1.377(8) . ?
C28 H28 0.9300 . ?
C28 C27 1.373(7) . ?
C6 C5 1.530(6) . ?
C5 H5A 0.9700 . ?
C5 H5B 0.9700 . ?
C5 C4 1.499(7) . ?
C27 H27 0.9300 . ?
C27 C26 1.368(8) . ?
C15 H15 0.9300 . ?
C15 C14 1.358(9) . ?
C12 H12 0.9300 . ?
C12 C13 1.376(8) . ?
C26 H26 0.9300 . ?
C9 H9 0.9300 . ?
C4 C3 1.507(9) . ?
C3 O2 1.195(8) . ?
C13 H13 0.9300 . ?
C13 C14 1.383(9) . ?
C14 H14 0.9300 . ?
C2 H2A 0.9700 . ?
C2 H2B 0.9700 . ?
C2 C1 1.373(13) . ?
C1 H1A 0.9600 . ?
C1 H1B 0.9600 . ?
C1 H1C 0.9600 . ?

loop_
_geom_torsion_atom_site_label_1
_geom_torsion_atom_site_label_2
_geom_torsion_atom_site_label_3
_geom_torsion_atom_site_label_4
_geom_torsion
_geom_torsion_site_symmetry_1
_geom_torsion_site_symmetry_2
_geom_torsion_site_symmetry_3
_geom_torsion_site_symmetry_4
_geom_torsion_publ_flag
Cl1 C16 C15 C14 178.4(5) . . . . ?
F1 C4 C3 O1 -37.4(8) . . . . ?
F1 C4 C3 O2 145.1(7) . . . . ?
O3 C7 C8 C9 -177.5(6) . . . . ?
O3 C7 C6 C17 -68.0(6) . . . . ?
O3 C7 C6 C10 175.2(5) . . . . ?
O3 C7 C6 C5 52.3(6) . . . . ?
N1 C11 C16 Cl1 4.8(6) . . . . ?
N1 C11 C16 C15 -173.2(5) . . . . ?
N1 C11 C12 C13 175.0(6) . . . . ?
N1 C10 C6 C17 9.5(5) . . . . ?
N1 C10 C6 C7 125.9(4) . . . . ?
N1 C10 C6 C5 -116.7(4) . . . . ?
N1 C10 C9 C8 -129.6(6) . . . . ?
C23 C20 C19 C18 178.7(5) . . . . ?
C23 C20 C21 C22 -178.0(5) . . . . ?
C23 C24 C25 C26 0.6(8) . . . . ?
C23 C28 C27 C26 0.8(9) . . . . ?
C20 C23 C24 C25 -178.9(5) . . . . ?
C20 C23 C28 C27 178.2(5) . . . . ?
C17 C22 C21 C20 -0.8(8) . . . . ?
C17 C18 C19 C20 -0.8(8) . . . . ?
C17 C6 C5 C4 -176.4(5) . . . . ?
C11 N1 C10 C6 104.7(5) . . . . ?
C11 N1 C10 C9 -137.6(5) . . . . ?
C11 C16 C15 C14 -3.6(9) . . . . ?
C11 C12 C13 C14 -0.2(11) . . . . ?
C10 N1 C11 C16 -161.4(5) . . . . ?
C10 N1 C11 C12 22.2(8) . . . . ?
C10 C6 C5 C4 -50.3(6) . . . . ?
C16 C11 C12 C13 -1.5(9) . . . . ?
C16 C15 C14 C13 1.8(11) . . . . ?
C24 C23 C20 C19 -28.8(7) . . . . ?
C24 C23 C20 C21 148.7(5) . . . . ?
C24 C23 C28 C27 -2.2(8) . . . . ?
C24 C25 C26 C27 -1.9(9) . . . . ?
C7 C8 C9 C10 1.9(8) . . . . ?
C7 C6 C5 C4 64.0(6) . . . . ?
F2 C4 C3 O1 -146.9(7) . . . . ?
F2 C4 C3 O2 35.5(9) . . . . ?
C22 C17 C18 C19 -0.3(7) . . . . ?
C22 C17 C6 C10 -90.6(5) . . . . ?
C22 C17 C6 C7 157.5(5) . . . . ?
C22 C17 C6 C5 38.7(6) . . . . ?
C18 C17 C22 C21 1.1(8) . . . . ?
C18 C17 C6 C10 83.9(5) . . . . ?
C18 C17 C6 C7 -28.0(6) . . . . ?
C18 C17 C6 C5 -146.8(5) . . . . ?
C19 C20 C21 C22 -0.4(8) . . . . ?
C21 C20 C19 C18 1.1(7) . . . . ?
C8 C7 C6 C17 112.9(5) . . . . ?
C8 C7 C6 C10 -4.0(5) . . . . ?
C8 C7 C6 C5 -126.9(5) . . . . ?
C28 C23 C20 C19 150.9(5) . . . . ?
C28 C23 C20 C21 -31.6(7) . . . . ?
C28 C23 C24 C25 1.5(7) . . . . ?
C28 C27 C26 C25 1.2(9) . . . . ?
C6 C17 C22 C21 175.8(5) . . . . ?
C6 C17 C18 C19 -175.0(5) . . . . ?
C6 C10 C9 C8 -4.4(6) . . . . ?
C6 C7 C8 C9 1.6(7) . . . . ?
C6 C5 C4 F1 -40.2(7) . . . . ?
C6 C5 C4 F2 74.3(7) . . . . ?
C6 C5 C4 C3 -169.9(5) . . . . ?
C5 C4 C3 O1 92.7(7) . . . . ?
C5 C4 C3 O2 -84.9(9) . . . . ?
C12 C11 C16 Cl1 -178.6(4) . . . . ?
C12 C11 C16 C15 3.4(7) . . . . ?
C12 C13 C14 C15 0.1(12) . . . . ?
C9 C10 C6 C17 -111.5(4) . . . . ?
C9 C10 C6 C7 4.8(4) . . . . ?
C9 C10 C6 C5 122.3(4) . . . . ?
C3 O1 C2 C1 -95.0(13) . . . . ?
C2 O1 C3 C4 176.6(7) . . . . ?
C2 O1 C3 O2 -6.0(14) . . . . ?
